data_4022660
loop_
_publ_author_name
'Pranjal K. Baruah'
'N. K. Sreedevi'
'Rajesh Gonnade'
'Sapna Ravindranathan'
'Krishnan Damodaran'
'Hans-J\"org Hofmann'
'Gangadhar J. Sanjayan'

_publ_section_title
;
 Enforcing Periodic Secondary Structures in Hybrid Peptides:
 A Novel Hybrid Foldamer Containing Periodic \g-Turn Motifs
;
_journal_name_full 'Journal of Organic Chemistry'
_journal_page_first 636
_journal_page_last 639
_journal_paper_doi 10.1021/jo062032w
_journal_volume 72
_journal_year 2007
_chemical_formula_moiety 'C19 H26 Br N3 O5'
_chemical_formula_sum 'C19 H26 Br N3 O5'
_chemical_formula_weight 456.34
_chemical_name_systematic
; 
 ? 
;
_space_group_IT_number 4
_symmetry_cell_setting monoclinic
_symmetry_space_group_name_Hall 'P 2yb'
_symmetry_space_group_name_H-M 'P 1 21 1'
_atom_sites_solution_hydrogens geom
_atom_sites_solution_primary direct
_atom_sites_solution_secondary difmap
_audit_creation_method SHELXL-97
_cell_angle_alpha 90.00
_cell_angle_beta 95.826(3)
_cell_angle_gamma 90.00
_cell_formula_units_Z 2
_cell_length_a 10.209(2)
_cell_length_b 9.5116(18)
_cell_length_c 11.486(2)
_cell_measurement_reflns_used 2515
_cell_measurement_temperature 297(2)
_cell_measurement_theta_max 21.08
_cell_measurement_theta_min 2.5
_cell_volume 1109.6(4)
_computing_cell_refinement 'SMART (Bruker, 2000)'
_computing_data_reduction 'SAINT (Bruker, 2000)'
_computing_molecular_graphics 'Ortep III(Burnett & Johnson, 1996)'
_computing_publication_material SHELXTL
_computing_structure_refinement 'SHELXL-97 (Sheldrick, 1997)'
_computing_structure_solution 'SHELXS-97 (Sheldrick, 1990)'
_diffrn_ambient_temperature 297(2)
_diffrn_measured_fraction_theta_full 0.997
_diffrn_measured_fraction_theta_max 0.997
_diffrn_measurement_device 'BRUKER SMART APEX'
_diffrn_measurement_device_type 'CCD Area Detector'
_diffrn_measurement_method 'Omega and phi Scan'
_diffrn_radiation_monochromator graphite
_diffrn_radiation_source 'fine-focus sealed tube'
_diffrn_radiation_type MoK\a
_diffrn_radiation_wavelength 0.71073
_diffrn_reflns_av_R_equivalents 0.0283
_diffrn_reflns_av_sigmaI/netI 0.0635
_diffrn_reflns_limit_h_max 12
_diffrn_reflns_limit_h_min -12
_diffrn_reflns_limit_k_max 11
_diffrn_reflns_limit_k_min -11
_diffrn_reflns_limit_l_max 13
_diffrn_reflns_limit_l_min -13
_diffrn_reflns_number 7929
_diffrn_reflns_theta_full 25.00
_diffrn_reflns_theta_max 25.00
_diffrn_reflns_theta_min 2.01
_exptl_absorpt_coefficient_mu 1.885
_exptl_absorpt_correction_T_max 0.8124
_exptl_absorpt_correction_T_min 0.6214
_exptl_absorpt_correction_type multi-scan
_exptl_absorpt_process_details 'Bruker Sadabs'
_exptl_crystal_colour colourless
_exptl_crystal_density_diffrn 1.366
_exptl_crystal_density_method 'not measured'
_exptl_crystal_description plate
_exptl_crystal_F_000 472
_exptl_crystal_size_max 0.28
_exptl_crystal_size_mid 0.21
_exptl_crystal_size_min 0.12
_refine_diff_density_max 0.363
_refine_diff_density_min -0.264
_refine_diff_density_rms 0.038
_refine_ls_abs_structure_details 'Flack H D (1983), Acta Cryst. A39, 876-881'
_refine_ls_abs_structure_Flack -0.003(10)
_refine_ls_extinction_method none
_refine_ls_goodness_of_fit_ref 1.016
_refine_ls_hydrogen_treatment constr
_refine_ls_matrix_type full
_refine_ls_number_parameters 258
_refine_ls_number_reflns 3727
_refine_ls_number_restraints 1
_refine_ls_restrained_S_all 1.016
_refine_ls_R_factor_all 0.0567
_refine_ls_R_factor_gt 0.0418
_refine_ls_shift/su_max 0.001
_refine_ls_shift/su_mean 0.000
_refine_ls_structure_factor_coef Fsqd
_refine_ls_weighting_details 'calc w=1/[\s^2^(Fo^2^)+(0.0299P)^2^+0.1463P] where P=(Fo^2^+2Fc^2^)/3'
_refine_ls_weighting_scheme calc
_refine_ls_wR_factor_gt 0.0961
_refine_ls_wR_factor_ref 0.1032
_reflns_number_gt 2933
_reflns_number_total 3727
_reflns_threshold_expression >2sigma(I)
_cod_data_source_file jo062032wsi20061002_080636.cif
_cod_data_source_block pkb326
_cod_depositor_comments
;
The following automatic conversions were performed:
'_symmetry_cell_setting' value 'Monoclinic' changed to 'monoclinic'
according to '/home/saulius/struct/CIF-dictionaries/cif_core.dic'
dictionary named 'cif_core.dic' version 2.4.1 from 2010-06-29.

Automatic conversion script
Id: cif_fix_enum 1527 2010-12-29 10:47:43Z saulius 
;
_cod_original_sg_symbol_H-M 'P 21'
_cod_database_code 4022660

loop_
_symmetry_equiv_pos_as_xyz
'x, y, z'
'-x, y+1/2, -z'

loop_
_atom_site_label
_atom_site_type_symbol
_atom_site_fract_x
_atom_site_fract_y
_atom_site_fract_z
_atom_site_U_iso_or_equiv
_atom_site_adp_type
_atom_site_occupancy
_atom_site_symmetry_multiplicity
_atom_site_calc_flag
_atom_site_refinement_flags
Br1 Br 1.08367(5) 0.99950(8) 0.11389(7) 0.1407(3) Uani 1 1 d .
O3 O 0.5410(2) 0.8513(2) 0.23163(19) 0.0513(6) Uani 1 1 d .
C15 C 0.5292(3) 0.4936(4) 0.3821(3) 0.0513(8) Uani 1 1 d .
C3 C 0.6797(3) 1.0001(4) 0.1256(3) 0.0513(8) Uani 1 1 d .
N1 N 0.4713(3) 0.9972(3) 0.0100(2) 0.0589(7) Uani 1 1 d .
H1N H 0.4713 0.9086 0.0249 0.071 Uiso 1 1 calc R
N2 N 0.7443(3) 0.7130(3) 0.3370(2) 0.0501(7) Uani 1 1 d .
H2 H 0.6645 0.7085 0.3547 0.060 Uiso 1 1 calc R
N3 N 0.6506(3) 0.4372(3) 0.3873(2) 0.0527(7) Uani 1 1 d .
O2 O 0.5747(3) 1.2037(2) 0.0448(2) 0.0763(8) Uani 1 1 d .
O5 O 0.4417(2) 0.4089(3) 0.3225(2) 0.0675(7) Uani 1 1 d .
O4 O 0.5049(2) 0.6077(3) 0.4233(2) 0.0585(6) Uani 1 1 d .
C10 C 0.8275(3) 0.6156(4) 0.3871(3) 0.0582(9) Uani 1 1 d .
C19 C 0.2442(4) 0.4489(7) 0.4156(4) 0.110(2) Uani 1 1 d .
H19A H 0.2623 0.3610 0.4551 0.165 Uiso 1 1 calc R
H19B H 0.1507 0.4626 0.4022 0.165 Uiso 1 1 calc R
H19C H 0.2828 0.5242 0.4631 0.165 Uiso 1 1 calc R
C1 C 0.9117(4) 0.9599(4) 0.1542(4) 0.0732(11) Uani 1 1 d .
C11 C 0.7622(3) 0.5038(4) 0.4579(3) 0.0566(8) Uani 1 1 d .
H1 H 0.7333 0.5449 0.5293 0.068 Uiso 1 1 calc R
C5 C 0.7710(3) 0.8206(3) 0.2598(3) 0.0499(8) Uani 1 1 d .
C4 C 0.6627(3) 0.8942(3) 0.2064(3) 0.0456(7) Uani 1 1 d .
C6 C 0.8971(4) 0.8527(4) 0.2323(3) 0.0639(10) Uani 1 1 d .
H6 H 0.9698 0.8030 0.2659 0.077 Uiso 1 1 calc R
O1 O 0.9445(3) 0.6155(4) 0.3800(4) 0.1081(12) Uani 1 1 d .
C16 C 0.3011(3) 0.4472(4) 0.3021(4) 0.0650(10) Uani 1 1 d .
C12 C 0.8526(4) 0.3782(5) 0.4878(4) 0.0767(12) Uani 1 1 d .
H12A H 0.9440 0.4074 0.4993 0.092 Uiso 1 1 calc R
H12B H 0.8300 0.3312 0.5580 0.092 Uiso 1 1 calc R
C7 C 0.5692(4) 1.0751(3) 0.0574(3) 0.0543(9) Uani 1 1 d .
C9 C 0.4697(4) 0.9465(4) 0.2976(4) 0.0770(12) Uani 1 1 d .
H9A H 0.5109 0.9514 0.3764 0.116 Uiso 1 1 calc R
H9B H 0.3808 0.9141 0.2981 0.116 Uiso 1 1 calc R
H9C H 0.4696 1.0382 0.2626 0.116 Uiso 1 1 calc R
C8 C 0.3636(4) 1.0560(4) -0.0666(3) 0.0692(10) Uani 1 1 d .
H8A H 0.3205 1.1276 -0.0255 0.104 Uiso 1 1 calc R
H8B H 0.3017 0.9831 -0.0908 0.104 Uiso 1 1 calc R
H8C H 0.3972 1.0963 -0.1342 0.104 Uiso 1 1 calc R
C13 C 0.8280(4) 0.2842(5) 0.3826(5) 0.0836(14) Uani 1 1 d .
H13A H 0.8545 0.1883 0.4016 0.100 Uiso 1 1 calc R
H13B H 0.8754 0.3172 0.3189 0.100 Uiso 1 1 calc R
C2 C 0.8080(4) 1.0346(4) 0.1017(3) 0.0681(10) Uani 1 1 d .
H2A H 0.8221 1.1077 0.0507 0.082 Uiso 1 1 calc R
C14 C 0.6800(4) 0.2937(4) 0.3506(4) 0.0698(11) Uani 1 1 d .
H14A H 0.6573 0.2811 0.2672 0.084 Uiso 1 1 calc R
H14B H 0.6335 0.2244 0.3927 0.084 Uiso 1 1 calc R
C17 C 0.2827(4) 0.5861(6) 0.2387(4) 0.0872(14) Uani 1 1 d .
H17A H 0.3091 0.6614 0.2917 0.131 Uiso 1 1 calc R
H17B H 0.1917 0.5975 0.2100 0.131 Uiso 1 1 calc R
H17C H 0.3356 0.5878 0.1743 0.131 Uiso 1 1 calc R
C18 C 0.2481(6) 0.3291(6) 0.2228(7) 0.132(2) Uani 1 1 d .
H18A H 0.2946 0.3270 0.1543 0.198 Uiso 1 1 calc R
H18B H 0.1560 0.3441 0.2003 0.198 Uiso 1 1 calc R
H18C H 0.2600 0.2413 0.2637 0.198 Uiso 1 1 calc R

loop_
_atom_site_aniso_label
_atom_site_aniso_U_11
_atom_site_aniso_U_22
_atom_site_aniso_U_33
_atom_site_aniso_U_23
_atom_site_aniso_U_13
_atom_site_aniso_U_12
Br1 0.0737(3) 0.1572(6) 0.1935(7) 0.0570(5) 0.0249(3) -0.0413(4)
O3 0.0557(13) 0.0414(12) 0.0578(14) 0.0026(10) 0.0101(11) -0.0017(10)
C15 0.0528(18) 0.054(2) 0.0470(18) 0.0101(18) 0.0047(14) 0.0003(18)
C3 0.0665(19) 0.0378(16) 0.0490(18) -0.0043(17) 0.0032(15) -0.0094(18)
N1 0.0811(18) 0.0358(14) 0.0568(16) 0.0073(14) -0.0077(14) 0.0002(16)
N2 0.0497(15) 0.0489(16) 0.0507(16) 0.0072(14) 0.0002(13) -0.0020(13)
N3 0.0484(15) 0.0457(16) 0.0628(17) 0.0013(13) 0.0003(13) 0.0014(12)
O2 0.108(2) 0.0344(14) 0.0822(18) 0.0041(13) -0.0088(16) -0.0058(13)
O5 0.0474(13) 0.0621(16) 0.0909(19) -0.0098(14) -0.0031(13) -0.0034(12)
O4 0.0584(14) 0.0510(15) 0.0670(15) -0.0028(12) 0.0106(12) 0.0032(11)
C10 0.046(2) 0.059(2) 0.067(2) 0.0080(19) -0.0101(17) -0.0027(17)
C19 0.061(2) 0.168(6) 0.104(4) 0.058(4) 0.021(2) -0.007(3)
C1 0.059(2) 0.074(3) 0.086(3) 0.010(2) 0.003(2) -0.021(2)
C11 0.0559(18) 0.058(2) 0.054(2) 0.0068(19) -0.0055(15) 0.0003(18)
C5 0.056(2) 0.0406(18) 0.052(2) -0.0069(16) 0.0001(16) -0.0079(15)
C4 0.0547(19) 0.0346(16) 0.0472(18) -0.0069(15) 0.0038(15) -0.0066(14)
C6 0.055(2) 0.062(2) 0.072(2) 0.007(2) -0.0059(18) -0.0117(17)
O1 0.0503(17) 0.097(2) 0.174(3) 0.064(2) -0.0022(18) -0.0022(16)
C16 0.0451(17) 0.068(3) 0.080(3) 0.006(2) -0.0007(18) -0.0031(17)
C12 0.059(2) 0.077(3) 0.091(3) 0.031(3) -0.007(2) 0.002(2)
C7 0.082(3) 0.037(2) 0.0440(19) -0.0026(15) 0.0092(18) -0.0038(17)
C9 0.082(3) 0.074(3) 0.079(3) -0.014(2) 0.030(2) 0.008(2)
C8 0.079(3) 0.061(2) 0.066(2) 0.0059(19) -0.004(2) 0.0038(19)
C13 0.072(3) 0.059(2) 0.121(4) 0.015(3) 0.018(3) 0.014(2)
C2 0.085(3) 0.051(2) 0.069(3) 0.0063(19) 0.013(2) -0.021(2)
C14 0.071(3) 0.047(2) 0.093(3) 0.000(2) 0.010(2) 0.0062(18)
C17 0.077(3) 0.104(4) 0.078(3) 0.026(3) -0.005(2) 0.005(2)
C18 0.079(3) 0.108(4) 0.197(6) -0.042(4) -0.041(4) -0.008(3)

loop_
_atom_type_symbol
_atom_type_description
_atom_type_scat_dispersion_real
_atom_type_scat_dispersion_imag
_atom_type_scat_source
C C 0.0033 0.0016 'International Tables Vol C Tables 4.2.6.8 and 6.1.1.4'
H H 0.0000 0.0000 'International Tables Vol C Tables 4.2.6.8 and 6.1.1.4'
N N 0.0061 0.0033 'International Tables Vol C Tables 4.2.6.8 and 6.1.1.4'
O O 0.0106 0.0060 'International Tables Vol C Tables 4.2.6.8 and 6.1.1.4'
Br Br -0.2901 2.4595 'International Tables Vol C Tables 4.2.6.8 and 6.1.1.4'

loop_
_geom_angle_atom_site_label_1
_geom_angle_atom_site_label_2
_geom_angle_atom_site_label_3
_geom_angle
C4 O3 C9 116.6(3)
O4 C15 O5 125.7(3)
O4 C15 N3 124.1(3)
O5 C15 N3 110.2(3)
C4 C3 C2 118.8(3)
C4 C3 C7 124.0(3)
C2 C3 C7 117.2(3)
C7 N1 C8 122.1(3)
C7 N1 H1N 119.0
C8 N1 H1N 119.0
C10 N2 C5 128.3(3)
C10 N2 H2 115.9
C5 N2 H2 115.9
C15 N3 C14 124.9(3)
C15 N3 C11 120.7(3)
C14 N3 C11 112.9(3)
C15 O5 C16 121.3(3)
O1 C10 N2 123.9(4)
O1 C10 C11 121.5(3)
N2 C10 C11 114.5(3)
C16 C19 H19A 109.5
C16 C19 H19B 109.5
H19A C19 H19B 109.5
C16 C19 H19C 109.5
H19A C19 H19C 109.5
H19B C19 H19C 109.5
C2 C1 C6 122.9(4)
C2 C1 Br1 119.0(3)
C6 C1 Br1 118.1(3)
N3 C11 C12 101.7(3)
N3 C11 C10 111.1(3)
C12 C11 C10 112.1(3)
N3 C11 H1 110.5
C12 C11 H1 110.5
C10 C11 H1 110.5
C6 C5 C4 120.0(3)
C6 C5 N2 123.3(3)
C4 C5 N2 116.6(3)
O3 C4 C3 122.3(3)
O3 C4 C5 117.0(3)
C3 C4 C5 120.6(3)
C1 C6 C5 118.4(4)
C1 C6 H6 120.8
C5 C6 H6 120.8
O5 C16 C19 109.0(3)
O5 C16 C17 111.3(3)
C19 C16 C17 112.0(4)
O5 C16 C18 101.3(3)
C19 C16 C18 112.9(5)
C17 C16 C18 109.9(4)
C13 C12 C11 103.7(3)
C13 C12 H12A 111.0
C11 C12 H12A 111.0
C13 C12 H12B 111.0
C11 C12 H12B 111.0
H12A C12 H12B 109.0
O2 C7 N1 123.4(3)
O2 C7 C3 119.8(3)
N1 C7 C3 116.8(3)
O3 C9 H9A 109.5
O3 C9 H9B 109.5
H9A C9 H9B 109.5
O3 C9 H9C 109.5
H9A C9 H9C 109.5
H9B C9 H9C 109.5
N1 C8 H8A 109.5
N1 C8 H8B 109.5
H8A C8 H8B 109.5
N1 C8 H8C 109.5
H8A C8 H8C 109.5
H8B C8 H8C 109.5
C12 C13 C14 103.9(3)
C12 C13 H13A 111.0
C14 C13 H13A 111.0
C12 C13 H13B 111.0
C14 C13 H13B 111.0
H13A C13 H13B 109.0
C1 C2 C3 119.3(3)
C1 C2 H2A 120.3
C3 C2 H2A 120.3
N3 C14 C13 102.3(3)
N3 C14 H14A 111.3
C13 C14 H14A 111.3
N3 C14 H14B 111.3
C13 C14 H14B 111.3
H14A C14 H14B 109.2
C16 C17 H17A 109.5
C16 C17 H17B 109.5
H17A C17 H17B 109.5
C16 C17 H17C 109.5
H17A C17 H17C 109.5
H17B C17 H17C 109.5
C16 C18 H18A 109.5
C16 C18 H18B 109.5
H18A C18 H18B 109.5
C16 C18 H18C 109.5
H18A C18 H18C 109.5
H18B C18 H18C 109.5

loop_
_geom_bond_atom_site_label_1
_geom_bond_atom_site_label_2
_geom_bond_distance
Br1 C1 1.898(4)
O3 C4 1.366(4)
O3 C9 1.427(4)
C15 O4 1.218(4)
C15 O5 1.338(4)
C15 N3 1.347(4)
C3 C4 1.392(5)
C3 C2 1.404(5)
C3 C7 1.489(5)
N1 C7 1.318(4)
N1 C8 1.449(4)
N1 H1N 0.8600
N2 C10 1.346(4)
N2 C5 1.399(4)
N2 H2 0.8600
N3 C14 1.468(5)
N3 C11 1.473(4)
O2 C7 1.234(4)
O5 C16 1.476(4)
C10 O1 1.205(4)
C10 C11 1.532(5)
C19 C16 1.480(6)
C19 H19A 0.9600
C19 H19B 0.9600
C19 H19C 0.9600
C1 C2 1.364(6)
C1 C6 1.376(5)
C11 C12 1.527(6)
C11 H1 0.9800
C5 C6 1.390(5)
C5 C4 1.397(5)
C6 H6 0.9300
C16 C17 1.511(6)
C16 C18 1.511(7)
C12 C13 1.504(7)
C12 H12A 0.9700
C12 H12B 0.9700
C9 H9A 0.9600
C9 H9B 0.9600
C9 H9C 0.9600
C8 H8A 0.9600
C8 H8B 0.9600
C8 H8C 0.9600
C13 C14 1.520(6)
C13 H13A 0.9700
C13 H13B 0.9700
C2 H2A 0.9300
C14 H14A 0.9700
C14 H14B 0.9700
C17 H17A 0.9600
C17 H17B 0.9600
C17 H17C 0.9600
C18 H18A 0.9600
C18 H18B 0.9600
C18 H18C 0.9600

loop_
_geom_hbond_atom_site_label_D
_geom_hbond_atom_site_label_H
_geom_hbond_atom_site_label_A
_geom_hbond_distance_DH
_geom_hbond_distance_HA
_geom_hbond_distance_DA
_geom_hbond_angle_DHA
_geom_hbond_site_symmetry_A
C14 H14A O2 0.97 2.71 3.669(5) 170.1 1_545
C19 H19B O1 0.96 2.55 3.434(6) 152.9 1_455
N2 H2 O4 0.86 2.11 2.906(4) 153.6 .
N1 H1N O2 0.86 2.14 2.889(4) 145.3 2_645

loop_
_geom_torsion_atom_site_label_1
_geom_torsion_atom_site_label_2
_geom_torsion_atom_site_label_3
_geom_torsion_atom_site_label_4
_geom_torsion
O4 C15 N3 C14 172.6(3)
O5 C15 N3 C14 -9.5(5)
O4 C15 N3 C11 8.0(5)
O5 C15 N3 C11 -174.1(3)
O4 C15 O5 C16 -1.1(5)
N3 C15 O5 C16 -178.9(3)
C5 N2 C10 O1 7.1(6)
C5 N2 C10 C11 -174.1(3)
C15 N3 C11 C12 153.0(3)
C14 N3 C11 C12 -13.3(4)
C15 N3 C11 C10 -87.4(4)
C14 N3 C11 C10 106.2(3)
O1 C10 C11 N3 -128.1(4)
N2 C10 C11 N3 53.2(4)
O1 C10 C11 C12 -14.9(6)
N2 C10 C11 C12 166.3(3)
C10 N2 C5 C6 -7.4(5)
C10 N2 C5 C4 170.5(3)
C9 O3 C4 C3 -71.5(4)
C9 O3 C4 C5 112.6(3)
C2 C3 C4 O3 -177.9(3)
C7 C3 C4 O3 -1.2(5)
C2 C3 C4 C5 -2.1(5)
C7 C3 C4 C5 174.6(3)
C6 C5 C4 O3 176.0(3)
N2 C5 C4 O3 -2.1(4)
C6 C5 C4 C3 -0.1(5)
N2 C5 C4 C3 -178.1(3)
C2 C1 C6 C5 -0.8(6)
Br1 C1 C6 C5 -178.2(3)
C4 C5 C6 C1 1.5(5)
N2 C5 C6 C1 179.3(3)
C15 O5 C16 C19 -66.2(5)
C15 O5 C16 C17 57.7(4)
C15 O5 C16 C18 174.5(4)
N3 C11 C12 C13 32.4(4)
C10 C11 C12 C13 -86.4(4)
C8 N1 C7 O2 3.1(5)
C8 N1 C7 C3 -174.6(3)
C4 C3 C7 O2 137.2(4)
C2 C3 C7 O2 -46.0(5)
C4 C3 C7 N1 -45.0(5)
C2 C3 C7 N1 131.8(3)
C11 C12 C13 C14 -40.2(4)
C6 C1 C2 C3 -1.4(6)
Br1 C1 C2 C3 176.1(3)
C4 C3 C2 C1 2.8(5)
C7 C3 C2 C1 -174.1(3)
C15 N3 C14 C13 -176.5(3)
C11 N3 C14 C13 -10.8(4)
C12 C13 C14 N3 31.1(4)

loop_
_cod_related_entry_id
_cod_related_entry_database
_cod_related_entry_code
1 ChemSpider 17261685
